data_2219699
loop_
_publ_author_name
'Wang, Qiang'
'Li, Zhong-Shu'
'Sun, Bai-Wang'

_publ_section_title
;Methyl
 5-[<i>N</i>,<i>N</i>-bis(methoxycarbonylmethyl)amino]-4-cyano-2-methoxycarbonyl-3-thiopheneethanoate
;
_journal_coeditor_code SG2258
_journal_issue 10
_journal_name_full 'Acta Crystallographica Section E'
_journal_page_first o1927
_journal_paper_doi 10.1107/S1600536808028699
_journal_volume 64
_journal_year 2008
_chemical_formula_iupac 'C16 H18 N2 O8 S'
_chemical_formula_moiety 'C16 H18 N2 O8 S'
_chemical_formula_sum 'C16 H18 N2 O8 S'
_chemical_formula_weight 398.38
_chemical_name_systematic
;
methyl
5-[<i>N</i>,<i>N</i>-bis(methoxycarbonylmethyl)amino]-4-cyano-2-
methoxycarbonyl-3-thiophene-ethanoate
;
_space_group_IT_number 2
_symmetry_cell_setting triclinic
_symmetry_space_group_name_Hall '-P 1'
_symmetry_space_group_name_H-M 'P -1'
_atom_sites_solution_hydrogens geom
_atom_sites_solution_primary direct
_atom_sites_solution_secondary difmap
_audit_creation_method SHELXL97
_cell_angle_alpha 98.05(3)
_cell_angle_beta 96.71(3)
_cell_angle_gamma 95.81(3)
_cell_formula_units_Z 2
_cell_length_a 9.7164(19)
_cell_length_b 9.790(2)
_cell_length_c 10.170(2)
_cell_measurement_reflns_used 6733
_cell_measurement_temperature 293(2)
_cell_measurement_theta_max 27.28
_cell_measurement_theta_min 3.31
_cell_volume 944.5(3)
_computing_cell_refinement 'CrystalClear (Rigaku, 2005)'
_computing_data_collection 'CrystalClear (Rigaku, 2005)'
_computing_data_reduction 'CrystalClear (Rigaku, 2005)'
_computing_molecular_graphics 'SHELXTL (Sheldrick, 2008)'
_computing_publication_material 'SHELXL97 (Sheldrick, 2008)'
_computing_structure_refinement 'SHELXL97 (Sheldrick,2008)'
_computing_structure_solution 'SHELXS97 (Sheldrick, 2008)'
_diffrn_ambient_temperature 293(2)
_diffrn_detector_area_resol_mean 8.192
_diffrn_measured_fraction_theta_full 0.997
_diffrn_measured_fraction_theta_max 0.997
_diffrn_measurement_device_type 'Rigaku SCXmini'
_diffrn_measurement_method '\w scans'
_diffrn_radiation_monochromator graphite
_diffrn_radiation_source 'fine-focus sealed tube'
_diffrn_radiation_type MoK\a
_diffrn_radiation_wavelength 0.71073
_diffrn_reflns_av_R_equivalents 0.0268
_diffrn_reflns_av_sigmaI/netI 0.0334
_diffrn_reflns_limit_h_max 12
_diffrn_reflns_limit_h_min -12
_diffrn_reflns_limit_k_max 12
_diffrn_reflns_limit_k_min -12
_diffrn_reflns_limit_l_max 13
_diffrn_reflns_limit_l_min -13
_diffrn_reflns_number 9976
_diffrn_reflns_theta_full 27.48
_diffrn_reflns_theta_max 27.48
_diffrn_reflns_theta_min 3.14
_exptl_absorpt_coefficient_mu 0.217
_exptl_absorpt_correction_T_max 0.988
_exptl_absorpt_correction_T_min 0.942
_exptl_absorpt_correction_type multi-scan
_exptl_absorpt_process_details '(CrystalClear; Rigaku, 2005)'
_exptl_crystal_colour colorless
_exptl_crystal_density_diffrn 1.401
_exptl_crystal_density_method 'not measured'
_exptl_crystal_description prism
_exptl_crystal_F_000 416
_exptl_crystal_size_max 0.2500
_exptl_crystal_size_mid 0.2000
_exptl_crystal_size_min 0.1800
_refine_diff_density_max 0.331
_refine_diff_density_min -0.383
_refine_ls_extinction_method none
_refine_ls_goodness_of_fit_ref 1.031
_refine_ls_hydrogen_treatment mixed
_refine_ls_matrix_type full
_refine_ls_number_parameters 246
_refine_ls_number_reflns 4313
_refine_ls_number_restraints 0
_refine_ls_restrained_S_all 1.031
_refine_ls_R_factor_all 0.0595
_refine_ls_R_factor_gt 0.0479
_refine_ls_shift/su_max 0.000
_refine_ls_shift/su_mean 0.000
_refine_ls_structure_factor_coef Fsqd
_refine_ls_weighting_details 'calc w = 1/[\s^2^(Fo^2^)+(0.0620P)^2^+0.4110P] where P=(Fo^2^+2Fc^2^)/3'
_refine_ls_weighting_scheme calc
_refine_ls_wR_factor_gt 0.1230
_refine_ls_wR_factor_ref 0.1304
_reflns_number_gt 3561
_reflns_number_total 4313
_reflns_threshold_expression I>2\s(I)
_cod_data_source_file sg2258.cif
_cod_data_source_block I
_cod_database_code 2219699
_cod_database_fobs_code 2219699

loop_
_symmetry_equiv_pos_as_xyz
'x, y, z'
'-x, -y, -z'

loop_
_atom_site_type_symbol
_atom_site_label
_atom_site_fract_x
_atom_site_fract_y
_atom_site_fract_z
_atom_site_U_iso_or_equiv
_atom_site_adp_type
_atom_site_calc_flag
_atom_site_refinement_flags
_atom_site_occupancy
C C1 0.0925(5) 0.8277(4) 0.4871(3) 0.0967(13) Uani d . 1
H H1A 0.165(3) 0.894(3) 0.4933(6) 0.145 Uiso calc R 1
H H1B 0.116(3) 0.7635(17) 0.5387(14) 0.145 Uiso calc R 1
H H1C 0.018(2) 0.866(3) 0.5154(12) 0.145 Uiso calc R 1
C C2 0.0887(2) 0.8372(2) 0.2560(2) 0.0414(5) Uani d . 1
C C3 0.03705(19) 0.7542(2) 0.11943(19) 0.0374(4) Uani d . 1
H H3A 0.0661 0.6620 0.1164 0.045 Uiso calc R 1
H H3B -0.0642 0.7441 0.1059 0.045 Uiso calc R 1
C C4 -0.01502(19) 0.8243(2) -0.1025(2) 0.0366(4) Uani d . 1
H H4A 0.0231 0.8874 -0.1582 0.044 Uiso calc R 1
H H4B -0.0962 0.8606 -0.0702 0.044 Uiso calc R 1
C C5 -0.0589(2) 0.6829(2) -0.1857(2) 0.0427(5) Uani d . 1
C C6 -0.2176(5) 0.5578(4) -0.3673(4) 0.1086(14) Uani d . 1
H H6A -0.2891 0.5740 -0.4348 0.163 Uiso calc R 1
H H6B -0.2567 0.4957 -0.3126 0.163 Uiso calc R 1
H H6C -0.1448 0.5171 -0.4094 0.163 Uiso calc R 1
C C7 0.22416(18) 0.80692(18) -0.00849(18) 0.0312(4) Uani d . 1
C C8 0.30195(18) 0.86329(19) -0.09923(18) 0.0321(4) Uani d . 1
C C9 0.2567(2) 0.9617(2) -0.18082(19) 0.0369(4) Uani d . 1
C C10 0.43987(18) 0.82416(19) -0.09451(18) 0.0335(4) Uani d . 1
C C11 0.5374(2) 0.8694(2) -0.18941(19) 0.0404(4) Uani d . 1
H H11A 0.5404 0.9690 -0.1876 0.048 Uiso calc R 1
H H11B 0.6307 0.8498 -0.1592 0.048 Uiso calc R 1
C C12 0.4935(2) 0.7974(2) -0.3310(2) 0.0446(5) Uani d . 1
C C13 0.5241(4) 0.8027(4) -0.5571(3) 0.0940(11) Uani d . 1
H H13A 0.5736 0.8606 -0.6092 0.141 Uiso calc R 1
H H13B 0.4257 0.7956 -0.5864 0.141 Uiso calc R 1
H H13C 0.5541 0.7119 -0.5686 0.141 Uiso calc R 1
C C14 0.46807(18) 0.7442(2) 0.00257(18) 0.0335(4) Uani d . 1
C C15 0.59750(19) 0.6869(2) 0.04245(19) 0.0360(4) Uani d . 1
C C16 0.7100(2) 0.5700(2) 0.2060(2) 0.0501(5) Uani d . 1
H H16A 0.6891 0.5245 0.2802 0.075 Uiso calc R 1
H H16B 0.7815 0.6466 0.2366 0.075 Uiso calc R 1
H H16C 0.7418 0.5053 0.1396 0.075 Uiso calc R 1
O O1 0.0564(2) 0.76176(18) 0.34904(16) 0.0637(5) Uani d . 1
O O2 0.1471(2) 0.95261(18) 0.27677(18) 0.0673(5) Uani d . 1
O O3 -0.0096(2) 0.57999(18) -0.1647(2) 0.0719(6) Uani d . 1
O O4 -0.15997(19) 0.68911(18) -0.28405(17) 0.0626(5) Uani d . 1
O O5 0.4141(3) 0.6943(2) -0.3638(2) 0.1020(9) Uani d . 1
O O6 0.5525(2) 0.8633(2) -0.41698(17) 0.0695(5) Uani d . 1
O O7 0.70142(14) 0.69773(18) -0.01103(16) 0.0520(4) Uani d . 1
O O8 0.58547(14) 0.62078(16) 0.14789(15) 0.0438(3) Uani d . 1
N N1 0.08891(15) 0.81812(17) 0.01103(16) 0.0346(3) Uani d . 1
N N2 0.2253(2) 1.0438(2) -0.2444(2) 0.0535(5) Uani d . 1
S S 0.32536(5) 0.71175(5) 0.08736(5) 0.03457(14) Uani d . 1

loop_
_atom_site_aniso_label
_atom_site_aniso_U_11
_atom_site_aniso_U_22
_atom_site_aniso_U_33
_atom_site_aniso_U_12
_atom_site_aniso_U_13
_atom_site_aniso_U_23
C1 0.151(4) 0.103(3) 0.0364(14) 0.029(2) 0.0078(17) 0.0058(15)
C2 0.0371(10) 0.0491(12) 0.0399(11) 0.0130(9) 0.0055(8) 0.0071(9)
C3 0.0266(9) 0.0471(11) 0.0394(10) 0.0020(7) 0.0078(7) 0.0087(8)
C4 0.0280(9) 0.0392(10) 0.0447(11) 0.0078(7) 0.0016(8) 0.0136(8)
C5 0.0412(11) 0.0444(11) 0.0418(11) 0.0083(9) -0.0004(8) 0.0071(9)
C6 0.132(3) 0.080(2) 0.088(2) 0.010(2) -0.054(2) -0.0192(19)
C7 0.0275(8) 0.0346(9) 0.0308(9) 0.0026(7) 0.0019(7) 0.0052(7)
C8 0.0301(9) 0.0364(9) 0.0297(9) 0.0015(7) 0.0031(7) 0.0069(7)
C9 0.0335(9) 0.0429(10) 0.0348(10) 0.0016(8) 0.0064(7) 0.0084(8)
C10 0.0292(9) 0.0388(10) 0.0312(9) -0.0010(7) 0.0047(7) 0.0039(8)
C11 0.0329(10) 0.0530(12) 0.0366(10) -0.0014(8) 0.0081(8) 0.0128(9)
C12 0.0494(12) 0.0491(12) 0.0391(11) 0.0046(10) 0.0171(9) 0.0112(9)
C13 0.137(3) 0.106(3) 0.0417(15) -0.002(2) 0.0369(17) 0.0125(16)
C14 0.0259(8) 0.0432(10) 0.0318(9) 0.0027(7) 0.0055(7) 0.0068(8)
C15 0.0280(9) 0.0429(10) 0.0358(10) 0.0015(7) 0.0030(7) 0.0045(8)
C16 0.0396(11) 0.0547(13) 0.0573(13) 0.0102(9) -0.0046(10) 0.0188(11)
O1 0.0920(13) 0.0632(11) 0.0376(8) 0.0077(9) 0.0124(8) 0.0119(8)
O2 0.0858(13) 0.0538(10) 0.0547(10) -0.0060(9) -0.0015(9) 0.0011(8)
O3 0.0808(13) 0.0454(9) 0.0806(13) 0.0218(9) -0.0235(10) -0.0024(9)
O4 0.0680(11) 0.0608(10) 0.0513(10) 0.0112(8) -0.0206(8) 0.0029(8)
O5 0.161(2) 0.0805(14) 0.0505(11) -0.0555(15) 0.0369(13) -0.0065(10)
O6 0.0858(13) 0.0810(12) 0.0413(9) -0.0148(10) 0.0204(9) 0.0163(9)
O7 0.0305(7) 0.0792(11) 0.0519(9) 0.0127(7) 0.0118(6) 0.0202(8)
O8 0.0322(7) 0.0563(9) 0.0478(8) 0.0104(6) 0.0060(6) 0.0207(7)
N1 0.0255(7) 0.0430(9) 0.0366(8) 0.0047(6) 0.0049(6) 0.0094(7)
N2 0.0579(12) 0.0532(11) 0.0536(11) 0.0069(9) 0.0061(9) 0.0237(9)
S 0.0279(2) 0.0437(3) 0.0358(3) 0.00654(18) 0.00741(17) 0.0147(2)

loop_
_atom_type_symbol
_atom_type_description
_atom_type_scat_dispersion_real
_atom_type_scat_dispersion_imag
_atom_type_scat_source
C C 0.0033 0.0016 'International Tables Vol C Tables 4.2.6.8 and 6.1.1.4'
H H 0.0000 0.0000 'International Tables Vol C Tables 4.2.6.8 and 6.1.1.4'
N N 0.0061 0.0033 'International Tables Vol C Tables 4.2.6.8 and 6.1.1.4'
O O 0.0106 0.0060 'International Tables Vol C Tables 4.2.6.8 and 6.1.1.4'
S S 0.1246 0.1234 'International Tables Vol C Tables 4.2.6.8 and 6.1.1.4'

loop_
_geom_angle_atom_site_label_1
_geom_angle_atom_site_label_2
_geom_angle_atom_site_label_3
_geom_angle
O1 C1 H1A 109.5
O1 C1 H1B 109.5
H1A C1 H1B 109.5
O1 C1 H1C 109.5
H1A C1 H1C 109.5
H1B C1 H1C 109.5
O2 C2 O1 125.5(2)
O2 C2 C3 125.5(2)
O1 C2 C3 108.99(18)
N1 C3 C2 112.93(16)
N1 C3 H3A 109.0
C2 C3 H3A 109.0
N1 C3 H3B 109.0
C2 C3 H3B 109.0
H3A C3 H3B 107.8
N1 C4 C5 111.64(16)
N1 C4 H4A 109.3
C5 C4 H4A 109.3
N1 C4 H4B 109.3
C5 C4 H4B 109.3
H4A C4 H4B 108.0
O3 C5 O4 125.0(2)
O3 C5 C4 124.21(19)
O4 C5 C4 110.76(17)
O4 C6 H6A 109.5
O4 C6 H6B 109.5
H6A C6 H6B 109.5
O4 C6 H6C 109.5
H6A C6 H6C 109.5
H6B C6 H6C 109.5
N1 C7 C8 129.48(17)
N1 C7 S 120.44(14)
C8 C7 S 110.07(13)
C7 C8 C9 124.59(17)
C7 C8 C10 113.62(16)
C9 C8 C10 121.51(16)
N2 C9 C8 177.3(2)
C14 C10 C8 112.12(16)
C14 C10 C11 126.48(17)
C8 C10 C11 121.39(17)
C12 C11 C10 112.45(16)
C12 C11 H11A 109.1
C10 C11 H11A 109.1
C12 C11 H11B 109.1
C10 C11 H11B 109.1
H11A C11 H11B 107.8
O5 C12 O6 122.9(2)
O5 C12 C11 125.5(2)
O6 C12 C11 111.64(19)
O6 C13 H13A 109.5
O6 C13 H13B 109.5
H13A C13 H13B 109.5
O6 C13 H13C 109.5
H13A C13 H13C 109.5
H13B C13 H13C 109.5
C10 C14 C15 129.21(17)
C10 C14 S 112.01(14)
C15 C14 S 118.78(14)
O7 C15 O8 124.03(18)
O7 C15 C14 125.19(18)
O8 C15 C14 110.78(16)
O8 C16 H16A 109.5
O8 C16 H16B 109.5
H16A C16 H16B 109.5
O8 C16 H16C 109.5
H16A C16 H16C 109.5
H16B C16 H16C 109.5
C2 O1 C1 116.7(2)
C5 O4 C6 116.3(2)
C12 O6 C13 117.7(2)
C15 O8 C16 116.74(16)
C7 N1 C4 119.77(16)
C7 N1 C3 117.45(15)
C4 N1 C3 115.49(15)
C7 S C14 92.11(9)

loop_
_geom_bond_atom_site_label_1
_geom_bond_atom_site_label_2
_geom_bond_distance
C1 O1 1.448(3)
C1 H1A 0.9033
C1 H1B 0.9033
C1 H1C 0.9033
C2 O2 1.191(3)
C2 O1 1.325(3)
C2 C3 1.510(3)
C3 N1 1.456(2)
C3 H3A 0.9700
C3 H3B 0.9700
C4 N1 1.455(2)
C4 C5 1.511(3)
C4 H4A 0.9700
C4 H4B 0.9700
C5 O3 1.193(3)
C5 O4 1.330(2)
C6 O4 1.457(3)
C6 H6A 0.9600
C6 H6B 0.9600
C6 H6C 0.9600
C7 N1 1.365(2)
C7 C8 1.396(2)
C7 S 1.7323(19)
C8 C9 1.427(3)
C8 C10 1.428(3)
C9 N2 1.143(3)
C10 C14 1.363(3)
C10 C11 1.508(3)
C11 C12 1.504(3)
C11 H11A 0.9700
C11 H11B 0.9700
C12 O5 1.189(3)
C12 O6 1.308(3)
C13 O6 1.448(3)
C13 H13A 0.9600
C13 H13B 0.9600
C13 H13C 0.9600
C14 C15 1.466(3)
C14 S 1.7420(18)
C15 O7 1.204(2)
C15 O8 1.338(2)
C16 O8 1.448(2)
C16 H16A 0.9600
C16 H16B 0.9600
C16 H16C 0.9600

loop_
_geom_hbond_atom_site_label_D
_geom_hbond_atom_site_label_H
_geom_hbond_atom_site_label_A
_geom_hbond_site_symmetry_A
_geom_hbond_distance_DH
_geom_hbond_distance_HA
_geom_hbond_distance_DA
_geom_hbond_angle_DHA
C3 H3A O3 2_565 0.97 2.51 3.355(3) 146.2
C16 H16A O5 2_665 0.96 2.57 3.421(3) 148.4
C16 H16C S 2_665 0.96 2.87 3.727(3) 148.5

loop_
_geom_torsion_atom_site_label_1
_geom_torsion_atom_site_label_2
_geom_torsion_atom_site_label_3
_geom_torsion_atom_site_label_4
_geom_torsion
O2 C2 C3 N1 11.3(3)
O1 C2 C3 N1 -169.76(17)
N1 C4 C5 O3 -3.4(3)
N1 C4 C5 O4 176.17(17)
N1 C7 C8 C9 8.5(3)
S C7 C8 C9 -171.41(15)
N1 C7 C8 C10 -177.50(17)
S C7 C8 C10 2.6(2)
C7 C8 C9 N2 129(5)
C10 C8 C9 N2 -45(5)
C7 C8 C10 C14 -2.7(2)
C9 C8 C10 C14 171.57(17)
C7 C8 C10 C11 177.14(16)
C9 C8 C10 C11 -8.6(3)
C14 C10 C11 C12 109.2(2)
C8 C10 C11 C12 -70.6(2)
C10 C11 C12 O5 -17.2(4)
C10 C11 C12 O6 161.94(19)
C8 C10 C14 C15 -177.92(18)
C11 C10 C14 C15 2.3(3)
C8 C10 C14 S 1.4(2)
C11 C10 C14 S -178.35(15)
C10 C14 C15 O7 -3.4(3)
S C14 C15 O7 177.27(17)
C10 C14 C15 O8 176.21(19)
S C14 C15 O8 -3.1(2)
O2 C2 O1 C1 1.7(4)
C3 C2 O1 C1 -177.2(2)
O3 C5 O4 C6 3.0(4)
C4 C5 O4 C6 -176.6(3)
O5 C12 O6 C13 -3.2(4)
C11 C12 O6 C13 177.7(2)
O7 C15 O8 C16 5.2(3)
C14 C15 O8 C16 -174.41(17)
C8 C7 N1 C4 34.7(3)
S C7 N1 C4 -145.47(15)
C8 C7 N1 C3 -176.48(18)
S C7 N1 C3 3.4(2)
C5 C4 N1 C7 76.6(2)
C5 C4 N1 C3 -72.8(2)
C2 C3 N1 C7 76.1(2)
C2 C3 N1 C4 -133.71(17)
N1 C7 S C14 178.60(15)
C8 C7 S C14 -1.50(14)
C10 C14 S C7 0.03(15)
C15 C14 S C7 179.46(15)

loop_
_cod_related_entry_id
_cod_related_entry_database
_cod_related_entry_code
1 ChemSpider 9691625
